data_4343883
loop_
_publ_author_name
'Naumov, P.'
'Makreski, P.'
'Jovanovski, G.'

_publ_section_title
;
 Direct atomic scale observation of linkage isomerization of As4 S4
 clusters during the photoinduced transition of realgar to pararealgar
;
_journal_name_full 'Inorganic Chemistry'
_journal_page_first 10624
_journal_page_last 10631
_journal_volume 46
_journal_year 2007
_chemical_formula_sum 'As4 S4'
_space_group_IT_number 14
_symmetry_space_group_name_Hall '-P 2yn'
_symmetry_space_group_name_H-M 'P 1 21/n 1'
_cell_angle_alpha 90
_cell_angle_beta 106.242
_cell_angle_gamma 90
_cell_formula_units_Z 4
_cell_length_a 6.58
_cell_length_b 13.5288
_cell_length_c 9.3224
_cell_volume 796.754
_citation_journal_id_ASTM INOCAJ
_cod_data_source_file Naumov_INOCAJ_2007_1452.cif
_cod_data_source_block As4S4
_cod_original_cell_volume 796.7542
_cod_original_sg_symbol_Hall '-P 2ybc (x-z,y,z)'
_cod_database_code 4343883

loop_
_symmetry_equiv_pos_as_xyz
x,y,z
-x+1/2,y+1/2,-z+1/2
-x,-y,-z
x-1/2,-y-1/2,z-1/2

loop_
_atom_site_label
_atom_site_type_symbol
_atom_site_fract_x
_atom_site_fract_y
_atom_site_fract_z
_atom_site_occupancy
_atom_site_U_iso_or_equiv
As4 As+2 0.67663 0.3732 0.8208 1 0.0
S3 S-2 0.6151 0.52292 0.7145 1 0.0
As3 As+2 0.26412 0.52075 0.62267 1 0.0
As2 As+2 0.21468 0.33924 0.54037 1 0.0
As1 As+2 0.35564 0.36086 0.92392 1 0.0
S2 S-2 0.5511 0.28995 0.6074 1 0.0
S4 S-2 0.1392 0.27452 0.7385 1 0.0
S1 S-2 0.2015 0.50586 0.8455 1 0.0
